data_1507768
loop_
_publ_author_name
'Le Bail, A'

_publ_section_title
;
 Thermodiffractometry and crystal structures of the
 hexagonal-tungsten-bronze-related K3Al3F12.nH2O (n=2,1)
;
_journal_name_full
;
Powder Diffraction
;
_journal_page_first 292
_journal_page_last 300
_journal_paper_doi 10.1154/1.3257585
_journal_volume 24
_journal_year 2009
_chemical_formula_sum 'Al3 F12 H4 K3 O2'
_space_group_IT_number 62
_symmetry_cell_setting orthorhombic
_symmetry_space_group_name_Hall '-P 2ac 2n'
_symmetry_space_group_name_H-M 'P n m a'
_cell_angle_alpha 90.00000
_cell_angle_beta 90.00000
_cell_angle_gamma 90.00000
_cell_formula_units_Z 4
_cell_length_a 13.51350(16)
_cell_length_b 7.04327(13)
_cell_length_c 12.2253(2)
_cell_measurement_temperature 293(2)
_cell_volume 1163.59(3)
_computing_structure_refinement FULLPROF
_diffrn_ambient_temperature 293(2)
_cod_data_source_file K3Al3F12-2H2O.cif
_cod_data_source_block K3Al2F12-2H2O
_cod_original_cell_volume 1163.60(3)
_cod_original_sg_symbol_H-M Pnma
_cod_original_formula_sum 'H4 Al3 F12 K3 O2'
_cod_database_code 1507768

loop_
_symmetry_equiv_pos_as_xyz
x,y,z
x+1/2,-y+1/2,-z+1/2
-x,y+1/2,-z
-x+1/2,-y,z+1/2
-x,-y,-z
-x+1/2,y+1/2,z+1/2
x,-y+1/2,z
x+1/2,y,-z+1/2

loop_
_atom_site_label
_atom_site_Wyckoff_symbol
_atom_site_fract_x
_atom_site_fract_y
_atom_site_fract_z
_atom_site_B_iso_or_equiv
_atom_site_occupancy
K1 4c 0.4167(3) 0.25000 0.2705(5) 0.0558(16) 1.00
K2 4c 0.2519(6) 0.25000 0.5982(5) 0.036(3) 1.00
K3 4c 0.7461(6) 0.25000 0.5599(4) 0.0095(17) 1.00
Al1 4c 0.0040(2) 0.75000 0.2495(4) 0.0123(6) 1.00
Al2 4a 0.00000 0.50000 0.00000 0.0123(6) 1.00
Al3 4b 0.00000 0.50000 0.50000 0.0123(6) 1.00
F1 4c 0.1327(4) 0.75000 0.2808(9) 0.0182(7) 1.00
F2 4c -0.1275(3) 0.75000 0.2329(10) 0.0182(7) 1.00
F3 8d -0.0111(6) 0.5620(10) 0.3538(4) 0.0182(7) 1.00
F4 8d 0.0190(7) 0.5641(10) 0.1443(4) 0.0182(7) 1.00
F5 8d 0.1244(3) 0.5424(12) -0.0334(6) 0.0182(7) 1.00
F6 4c 0.0279(9) 0.25000 0.0377(10) 0.0182(7) 1.00
F7 8d 0.1282(3) 0.4687(12) 0.4825(5) 0.0182(7) 1.00
F8 4c 0.0254(9) 0.75000 0.5327(10) 0.0182(7) 1.00
O1 4c 0.2441(13) 0.25000 0.1533(7) 0.065(3) 1.00
O2 4c 0.1214(8) 0.25000 0.2923(11) 0.065(3) 1.00

loop_
_geom_angle_atom_site_label_1
_geom_angle_atom_site_label_2
_geom_angle_atom_site_label_3
_geom_angle
_geom_angle_site_symmetry_1
_geom_angle_site_symmetry_3
F1 Al1 F2 174.1(5) . 2_555
F1 Al1 F3 87.7(5) . 3_555
F1 Al1 F4 92.4(6) . 5_555
F2 Al1 F3 88.2(5) 2_555 3_555
F2 Al1 F4 91.7(5) 2_555 5_555
F3 Al1 F3 91.4(5) 3_555 4_575
F3 Al1 F4 89.1(4) 3_555 5_555
F3 Al1 F4 179.4(6) 3_555 6_575
F3 Al1 F4 89.1(4) 4_575 6_575
F4 Al1 F4 90.3(5) 5_555 6_575
F4 Al2 F4 180.0(5) 3_555 4_565
F4 Al2 F5 92.7(5) 3_555 5_555
F4 Al2 F5 87.3(5) 3_555 6_565
F4 Al2 F6 88.1(4) 3_555 7_555
F4 Al2 F6 91.9(6) 3_555 8_565
F5 Al2 F5 180.0(5) 5_555 6_565
F5 Al2 F6 91.4(5) 5_555 7_555
F5 Al2 F6 88.6(5) 5_555 8_565
F6 Al2 F6 180.0(4) 7_555 8_565
F3 Al3 F3 180.0(5) . 2_566
F3 Al3 F7 89.5(4) . 3_555
F3 Al3 F7 90.5(4) . 4_566
F3 Al3 F8 90.0(6) . 5_555
F7 Al3 F7 180.0(4) 3_555 4_566
F7 Al3 F8 87.9(5) 3_555 5_555
F7 Al3 F8 92.1(6) 3_555 6_556
F8 Al3 F8 180.0(3) 5_555 6_556

loop_
_geom_bond_atom_site_label_1
_geom_bond_atom_site_label_2
_geom_bond_distance
_geom_bond_site_symmetry_2
K1 F3 2.844(8) 2_555
K1 F4 2.809(8) 2_555
K1 F5 2.862(9) 4_565
K1 F6 2.785(13) 2_555
K1 F8 3.011(14) 4_564
K1 O1 2.737(16) .
K1 O2 2.871(12) 2_555
K2 F1 2.723(12) 4_565
K2 F2 2.663(12) 3_546
K2 F5 2.742(9) 4_565
K2 F7 2.677(9) .
K3 F1 2.545(11) 3_646
K3 F2 2.654(12) 4_565
K3 F5 2.655(9) 2_555
K3 F6 3.181(14) 2_555
K3 F7 2.661(9) 3_646
K3 F8 3.289(14) 3_646
K3 OW1 2.607(10) 2_555
Al1 F1 1.781(6) .
Al1 F2 1.789(5) .
Al1 F3 1.850(7) .
Al1 F4 1.846(7) .
Al2 F4 1.839(5) .
Al2 F5 1.756(4) .
Al2 F6 1.859(4) .
Al3 F3 1.846(5) .
Al3 F7 1.759(4) .
Al3 F8 1.838(3) .
OW1 F6 3.25(2) .
OW1 F7 3.356(12) 4_564
OW2 F3 2.933(10) .
OW2 F7 2.791(13) .
OW2 F8 2.918(17) 3_546
OW2 OW1 2.374(18) .
